data_2312740
loop_
_publ_author_name
'Duan, Xin E.'
'Jiang, Ze Jin'
'Tong, Hong Bo'
'Bai, Sheng Di'

_publ_section_title
;
 Synthesis and diverse crystal packing in o-, m- and
 p-bis(carbonylthioureido)benzenes containing bisferrocenes.
;
_journal_coeditor_code QF3066
_journal_issue 2
_journal_name_full 'Acta crystallographica. Section C, Structural chemistry'
_journal_paper_doi 10.1107/S2053229625000282
_journal_volume 81
_journal_year 2025
_chemical_formula_iupac '[Fe2 (C5 H5)2 (C20 H16 N2 O1 S1)2]'
_chemical_formula_moiety 'C30 H26 Fe2 N4 O2 S2'
_chemical_formula_sum 'C30 H26 Fe2 N4 O2 S2'
_chemical_formula_weight 650.37
_chemical_melting_point_gt 451
_chemical_melting_point_lt 452
_chemical_name_systematic
;
3,3'-Bis(ferrocenylcarbonyl)-1,1'-(benzene-1,3-diyl)bis(thiourea)
;
_space_group_crystal_system monoclinic
_space_group_IT_number 14
_space_group_name_Hall '-P 2yn'
_space_group_name_H-M_alt 'P 1 21/n 1'
_atom_sites_solution_hydrogens geom
_atom_sites_solution_primary dual
_atom_sites_solution_secondary difmap
_audit_creation_method
;
Olex2 1.5
(compiled 2022.04.07 svn.rca3783a0 for OlexSys, GUI svn.r6498)
;
_cell_angle_alpha 90
_cell_angle_beta 94.20(4)
_cell_angle_gamma 90
_cell_formula_units_Z 4
_cell_length_a 8.424(3)
_cell_length_b 31.266(17)
_cell_length_c 10.566(5)
_cell_measurement_reflns_used 3523
_cell_measurement_temperature 213(2)
_cell_measurement_theta_max 25.002
_cell_measurement_theta_min 2.334
_cell_volume 2775(2)
_computing_cell_refinement
;
SAINT (Bruker, 2016)
;
_computing_data_collection
;
APEX2 (Bruker, 2016)
;
_computing_data_reduction
;
SAINT (Bruker, 2016)
;
_computing_molecular_graphics
;
OLEX2 (Dolomanov <i>et al.</i>,  2009)
;
_computing_publication_material
;
OLEX2 (Dolomanov <i>et al.</i>,  2009)
and PLATON (Spek, 2020)
;
_computing_structure_refinement
;
SHELXL2019 (Sheldrick, 2015<i>b</i>)
;
_computing_structure_solution
;
SHELXT2014 (Sheldrick, 2015<i>a</i>)
;
_diffrn_ambient_temperature 213(2)
_diffrn_detector 'Bruker PHOTON-II area detector'
_diffrn_detector_area_resol_mean 7.4
_diffrn_measured_fraction_theta_full 0.994
_diffrn_measured_fraction_theta_max 0.903
_diffrn_measurement_device 'three-circle diffractometer'
_diffrn_measurement_device_type 'Bruker PHOTON-II area detector'
_diffrn_measurement_method 'phi and omega scans'
_diffrn_radiation_monochromator graphite
_diffrn_radiation_probe x-ray
_diffrn_radiation_type MoK\a
_diffrn_radiation_wavelength 0.71073
_diffrn_reflns_av_R_equivalents 0.0364
_diffrn_reflns_av_unetI/netI 0.0525
_diffrn_reflns_limit_h_max 10
_diffrn_reflns_limit_h_min -11
_diffrn_reflns_limit_k_max 39
_diffrn_reflns_limit_k_min -37
_diffrn_reflns_limit_l_max 9
_diffrn_reflns_limit_l_min -13
_diffrn_reflns_number 13164
_diffrn_reflns_theta_full 25.242
_diffrn_reflns_theta_max 27.769
_diffrn_reflns_theta_min 2.039
_diffrn_source 'sealed X-ray tube'
_diffrn_source_current 30.0
_diffrn_source_power 1.35
_diffrn_source_voltage 45.0
_exptl_absorpt_coefficient_mu 1.232
_exptl_absorpt_correction_T_max 0.782
_exptl_absorpt_correction_T_min 0.744
_exptl_absorpt_correction_type multi-scan
_exptl_absorpt_process_details
;
(SADABS; Bruker, 2016)
;
_exptl_crystal_colour orange-red
_exptl_crystal_density_diffrn 1.556
_exptl_crystal_density_method 'not measured'
_exptl_crystal_description Block
_exptl_crystal_F_000 1336
_exptl_crystal_size_max 0.3
_exptl_crystal_size_mid 0.2
_exptl_crystal_size_min 0.2
_refine_diff_density_max 0.732
_refine_diff_density_min -0.426
_refine_ls_extinction_method none
_refine_ls_goodness_of_fit_ref 1.388
_refine_ls_hydrogen_treatment constr
_refine_ls_matrix_type full
_refine_ls_number_parameters 361
_refine_ls_number_reflns 5905
_refine_ls_number_restraints 0
_refine_ls_restrained_S_all 1.388
_refine_ls_R_factor_all 0.1149
_refine_ls_R_factor_gt 0.0981
_refine_ls_shift/su_max 0.001
_refine_ls_shift/su_mean 0.000
_refine_ls_structure_factor_coef Fsqd
_refine_ls_weighting_details 'w=1/[\s^2^(Fo^2^)+(0.0387P)^2^+7.1083P] where P=(Fo^2^+2Fc^2^)/3'
_refine_ls_weighting_scheme calc
_refine_ls_wR_factor_gt 0.1778
_refine_ls_wR_factor_ref 0.1832
_reflns_number_gt 5056
_reflns_number_total 6534
_reflns_threshold_expression 'I > 2\s(I)'
_cod_data_source_file qf3066sup1.cif
_cod_data_source_block 2
_cod_original_cell_volume 2776(2)
_cod_database_code 2312740
_shelx_space_group_comment
;
The symmetry employed for this shelxl refinement is uniquely defined
by the following loop, which should always be used as a source of
symmetry information in preference to the above space-group names.
They are only intended as comments.
;
_shelx_estimated_absorpt_t_min 0.709
_shelx_estimated_absorpt_t_max 0.791

loop_
_space_group_symop_operation_xyz
'x, y, z'
'-x+1/2, y+1/2, -z+1/2'
'-x, -y, -z'
'x-1/2, -y-1/2, z-1/2'

loop_
_atom_site_type_symbol
_atom_site_label
_atom_site_fract_x
_atom_site_fract_y
_atom_site_fract_z
_atom_site_U_iso_or_equiv
_atom_site_adp_type
_atom_site_calc_flag
_atom_site_occupancy
_atom_site_disorder_assembly
_atom_site_disorder_group
Fe Fe1 0.00095(10) 1.06387(3) 0.23782(8) 0.0351(2) Uani d 1 . .
Fe Fe2 1.49168(11) 0.78364(3) 0.56930(9) 0.0426(3) Uani d 1 . .
N N1 0.3944(5) 1.00580(14) 0.2890(4) 0.0319(10) Uani d 1 . .
H H1 0.377432 1.016004 0.363395 0.038 Uiso calc 1 . .
N N2 0.5219(5) 0.95333(14) 0.1808(4) 0.0304(10) Uani d 1 . .
H H2 0.508986 0.970057 0.115059 0.037 Uiso calc 1 . .
N N3 0.9439(6) 0.85049(16) 0.2897(5) 0.0429(13) Uani d 1 . .
H H3 0.936598 0.827659 0.336017 0.051 Uiso calc 1 . .
N N4 1.1931(6) 0.85703(16) 0.3932(5) 0.0441(13) Uani d 1 . .
H H4 1.283701 0.870503 0.399167 0.053 Uiso calc 1 . .
O O1 0.3715(5) 1.02192(13) 0.0786(4) 0.0418(10) Uani d 1 . .
O O2 1.0604(6) 0.80060(15) 0.4718(5) 0.0615(14) Uani d 1 . .
S S1 0.4938(2) 0.94023(5) 0.42738(14) 0.0418(4) Uani d 1 . .
S S2 1.1322(2) 0.90877(7) 0.1984(2) 0.0674(6) Uani d 1 . .
C C1 0.2376(7) 1.06733(18) 0.2143(6) 0.0358(13) Uani d 1 . .
C C2 0.2025(7) 1.0844(2) 0.3347(6) 0.0409(14) Uani d 1 . .
H H2A 0.242173 1.074378 0.414740 0.049 Uiso calc 1 . .
C C3 0.0974(8) 1.1190(2) 0.3112(8) 0.0568(19) Uani d 1 . .
H H3A 0.056011 1.136383 0.373417 0.068 Uiso calc 1 . .
C C4 0.0644(8) 1.1233(2) 0.1798(8) 0.059(2) Uani d 1 . .
H H4A -0.004169 1.143533 0.139109 0.070 Uiso calc 1 . .
C C5 0.1522(7) 1.0918(2) 0.1195(7) 0.0459(16) Uani d 1 . .
H H5 0.153752 1.087864 0.031471 0.055 Uiso calc 1 . .
C C6 -0.0954(9) 1.0070(2) 0.1766(8) 0.059(2) Uani d 1 . .
H H6 -0.048391 0.986874 0.124859 0.071 Uiso calc 1 . .
C C7 -0.0789(11) 1.0084(3) 0.3097(9) 0.073(2) Uani d 1 . .
H H7 -0.017712 0.989889 0.363597 0.088 Uiso calc 1 . .
C C8 -0.1714(12) 1.0429(4) 0.3467(10) 0.091(3) Uani d 1 . .
H H8 -0.184854 1.051198 0.430769 0.109 Uiso calc 1 . .
C C9 -0.2391(9) 1.0623(3) 0.2397(13) 0.088(3) Uani d 1 . .
H H9 -0.305684 1.086494 0.237628 0.106 Uiso calc 1 . .
C C10 -0.1923(9) 1.0403(3) 0.1352(9) 0.070(2) Uani d 1 . .
H H10 -0.222027 1.046931 0.050020 0.084 Uiso calc 1 . .
C C11 0.3382(6) 1.03063(17) 0.1859(5) 0.0318(12) Uani d 1 . .
C C12 0.4730(6) 0.96733(17) 0.2887(5) 0.0303(12) Uani d 1 . .
C C13 0.5952(7) 0.91237(17) 0.1635(5) 0.0316(12) Uani d 1 . .
C C14 0.5212(7) 0.8836(2) 0.0816(6) 0.0408(14) Uani d 1 . .
H H14 0.424926 0.890699 0.035895 0.049 Uiso calc 1 . .
C C15 0.5897(9) 0.8438(2) 0.0667(6) 0.0514(17) Uani d 1 . .
H H15 0.540148 0.823748 0.010548 0.062 Uiso calc 1 . .
C C16 0.7309(8) 0.83371(19) 0.1346(6) 0.0449(16) Uani d 1 . .
H H16 0.776292 0.806503 0.125843 0.054 Uiso calc 1 . .
C C17 0.8048(7) 0.86286(18) 0.2141(6) 0.0349(13) Uani d 1 . .
C C18 0.7374(7) 0.90262(17) 0.2297(5) 0.0328(12) Uani d 1 . .
H H18 0.788001 0.922784 0.284941 0.039 Uiso calc 1 . .
C C19 1.0844(7) 0.87037(19) 0.2969(6) 0.0413(15) Uani d 1 . .
C C20 1.1758(8) 0.82477(19) 0.4819(7) 0.0448(16) Uani d 1 . .
C C21 1.3000(8) 0.82020(19) 0.5855(6) 0.0421(15) Uani d 1 . .
C C22 1.2989(8) 0.7857(2) 0.6744(6) 0.0474(16) Uani d 1 . .
H H22 1.218450 0.764963 0.677789 0.057 Uiso calc 1 . .
C C23 1.4368(9) 0.7880(2) 0.7549(6) 0.0538(18) Uani d 1 . .
H H23 1.466495 0.768828 0.821021 0.065 Uiso calc 1 . .
C C24 1.5252(10) 0.8242(2) 0.7199(7) 0.061(2) Uani d 1 . .
H H24 1.623033 0.833325 0.759291 0.073 Uiso calc 1 . .
C C25 1.4411(9) 0.8443(2) 0.6161(7) 0.0521(17) Uani d 1 . .
H H25 1.472581 0.869094 0.574434 0.063 Uiso calc 1 . .
C C26 1.5132(15) 0.7732(4) 0.3820(9) 0.098(3) Uani d 1 . .
H H26 1.452505 0.786752 0.315332 0.117 Uiso calc 1 . .
C C27 1.4758(13) 0.7352(4) 0.4386(10) 0.089(3) Uani d 1 . .
H H27 1.385129 0.718277 0.418341 0.106 Uiso calc 1 . .
C C28 1.5956(15) 0.7266(3) 0.5301(11) 0.091(3) Uani d 1 . .
H H28 1.601379 0.702400 0.583163 0.109 Uiso calc 1 . .
C C29 1.7091(12) 0.7599(4) 0.5315(12) 0.105(4) Uani d 1 . .
H H29 1.802950 0.762285 0.584973 0.127 Uiso calc 1 . .
C C30 1.6547(14) 0.7880(4) 0.4396(11) 0.094(3) Uani d 1 . .
H H30 1.705787 0.813491 0.418794 0.113 Uiso calc 1 . .

loop_
_atom_site_aniso_label
_atom_site_aniso_U_11
_atom_site_aniso_U_22
_atom_site_aniso_U_33
_atom_site_aniso_U_12
_atom_site_aniso_U_13
_atom_site_aniso_U_23
Fe1 0.0333(4) 0.0344(5) 0.0385(5) 0.0035(4) 0.0077(4) 0.0012(4)
Fe2 0.0403(5) 0.0434(5) 0.0450(5) -0.0023(4) 0.0099(4) 0.0128(4)
N1 0.039(3) 0.031(2) 0.026(2) 0.009(2) 0.002(2) 0.0014(19)
N2 0.032(2) 0.030(2) 0.030(2) 0.0051(19) 0.007(2) 0.0049(19)
N3 0.037(3) 0.033(3) 0.059(3) 0.005(2) 0.004(3) 0.014(2)
N4 0.031(3) 0.041(3) 0.060(4) -0.001(2) 0.001(2) 0.013(3)
O1 0.053(3) 0.045(2) 0.029(2) 0.019(2) 0.009(2) 0.0055(18)
O2 0.049(3) 0.053(3) 0.081(4) -0.007(2) -0.005(3) 0.023(3)
S1 0.0583(10) 0.0385(8) 0.0293(8) 0.0051(7) 0.0074(7) 0.0077(6)
S2 0.0432(10) 0.0839(14) 0.0748(14) -0.0083(10) 0.0031(9) 0.0419(11)
C1 0.033(3) 0.031(3) 0.045(3) -0.001(2) 0.007(3) 0.000(3)
C2 0.028(3) 0.048(4) 0.046(4) 0.007(3) 0.000(3) -0.009(3)
C3 0.051(4) 0.033(4) 0.088(6) 0.007(3) 0.010(4) -0.017(4)
C4 0.046(4) 0.038(4) 0.092(6) 0.013(3) 0.008(4) 0.024(4)
C5 0.041(4) 0.044(4) 0.055(4) 0.005(3) 0.014(3) 0.019(3)
C6 0.060(5) 0.040(4) 0.080(6) -0.019(3) 0.013(4) -0.015(4)
C7 0.085(6) 0.057(5) 0.079(6) -0.024(4) 0.011(5) 0.028(4)
C8 0.088(7) 0.117(9) 0.075(7) -0.044(6) 0.051(6) -0.025(6)
C9 0.035(4) 0.083(7) 0.149(10) -0.009(4) 0.020(5) -0.024(7)
C10 0.054(5) 0.070(6) 0.082(6) -0.021(4) -0.016(4) -0.007(5)
C11 0.030(3) 0.029(3) 0.037(3) 0.003(2) 0.007(2) 0.004(2)
C12 0.030(3) 0.032(3) 0.030(3) 0.000(2) 0.006(2) 0.002(2)
C13 0.035(3) 0.028(3) 0.033(3) 0.005(2) 0.011(2) 0.003(2)
C14 0.038(3) 0.049(4) 0.035(3) 0.003(3) -0.001(3) -0.001(3)
C15 0.069(5) 0.043(4) 0.042(4) -0.001(3) 0.003(3) -0.013(3)
C16 0.055(4) 0.029(3) 0.051(4) 0.011(3) 0.009(3) 0.001(3)
C17 0.033(3) 0.031(3) 0.041(3) 0.005(2) 0.010(3) 0.010(3)
C18 0.031(3) 0.029(3) 0.039(3) -0.002(2) 0.007(3) -0.001(2)
C19 0.034(3) 0.039(3) 0.051(4) 0.008(3) 0.009(3) 0.003(3)
C20 0.041(4) 0.033(3) 0.061(4) 0.009(3) 0.012(3) 0.002(3)
C21 0.048(4) 0.034(3) 0.045(4) 0.001(3) 0.006(3) 0.005(3)
C22 0.060(4) 0.038(3) 0.047(4) -0.002(3) 0.020(3) 0.003(3)
C23 0.085(5) 0.042(4) 0.035(4) -0.002(4) 0.010(4) 0.008(3)
C24 0.076(5) 0.059(5) 0.047(4) -0.015(4) -0.007(4) 0.002(3)
C25 0.070(5) 0.034(3) 0.052(4) -0.004(3) 0.003(4) 0.007(3)
C26 0.124(10) 0.119(9) 0.055(6) 0.036(8) 0.041(6) 0.003(6)
C27 0.095(8) 0.090(7) 0.085(7) 0.006(6) 0.033(6) -0.030(6)
C28 0.118(9) 0.064(6) 0.099(8) 0.033(6) 0.064(7) 0.010(5)
C29 0.057(6) 0.147(11) 0.116(9) 0.028(7) 0.025(6) 0.014(8)
C30 0.084(7) 0.109(8) 0.096(8) -0.007(6) 0.053(6) 0.016(7)

loop_
_atom_type_symbol
_atom_type_description
_atom_type_scat_dispersion_real
_atom_type_scat_dispersion_imag
_atom_type_scat_source
C C 0.0033 0.0016 'International Tables Vol C Tables 4.2.6.8 and 6.1.1.4'
H H 0.0000 0.0000 'International Tables Vol C Tables 4.2.6.8 and 6.1.1.4'
Fe Fe 0.3463 0.8444 'International Tables Vol C Tables 4.2.6.8 and 6.1.1.4'
N N 0.0061 0.0033 'International Tables Vol C Tables 4.2.6.8 and 6.1.1.4'
O O 0.0106 0.0060 'International Tables Vol C Tables 4.2.6.8 and 6.1.1.4'
S S 0.1246 0.1234 'International Tables Vol C Tables 4.2.6.8 and 6.1.1.4'

loop_
_geom_angle_atom_site_label_1
_geom_angle_atom_site_label_2
_geom_angle_atom_site_label_3
_geom_angle_site_symmetry_1
_geom_angle_site_symmetry_3
_geom_angle
_geom_angle_publ_flag
C1 Fe1 C3 . . 68.5(3) ?
C1 Fe1 C4 . . 68.5(2) ?
C1 Fe1 C5 . . 40.6(2) ?
C1 Fe1 C6 . . 112.3(3) ?
C2 Fe1 C1 . . 41.4(2) ?
C2 Fe1 C3 . . 40.6(3) ?
C2 Fe1 C4 . . 68.5(3) ?
C2 Fe1 C5 . . 68.7(3) ?
C2 Fe1 C6 . . 137.5(3) ?
C2 Fe1 C7 . . 111.8(3) ?
C2 Fe1 C8 . . 115.2(4) ?
C2 Fe1 C9 . . 143.6(4) ?
C2 Fe1 C10 . . 176.2(3) ?
C3 Fe1 C4 . . 40.2(3) ?
C3 Fe1 C5 . . 67.7(3) ?
C3 Fe1 C6 . . 176.1(3) ?
C4 Fe1 C5 . . 40.4(3) ?
C4 Fe1 C6 . . 143.6(3) ?
C6 Fe1 C5 . . 115.5(3) ?
C7 Fe1 C1 . . 116.6(3) ?
C7 Fe1 C3 . . 135.7(4) ?
C7 Fe1 C4 . . 173.1(4) ?
C7 Fe1 C5 . . 146.5(3) ?
C7 Fe1 C6 . . 40.4(3) ?
C7 Fe1 C8 . . 40.4(4) ?
C7 Fe1 C10 . . 67.3(4) ?
C8 Fe1 C1 . . 146.9(4) ?
C8 Fe1 C3 . . 109.9(4) ?
C8 Fe1 C4 . . 132.9(4) ?
C8 Fe1 C5 . . 171.7(4) ?
C8 Fe1 C6 . . 67.2(4) ?
C8 Fe1 C10 . . 66.7(4) ?
C9 Fe1 C1 . . 173.3(4) ?
C9 Fe1 C3 . . 112.8(3) ?
C9 Fe1 C4 . . 108.0(4) ?
C9 Fe1 C5 . . 133.1(4) ?
C9 Fe1 C6 . . 66.9(3) ?
C9 Fe1 C7 . . 67.5(4) ?
C9 Fe1 C8 . . 39.6(4) ?
C9 Fe1 C10 . . 39.9(4) ?
C10 Fe1 C1 . . 135.3(3) ?
C10 Fe1 C3 . . 142.6(3) ?
C10 Fe1 C4 . . 112.9(3) ?
C10 Fe1 C5 . . 109.9(3) ?
C10 Fe1 C6 . . 39.5(3) ?
C21 Fe2 C22 . . 41.6(2) ?
C21 Fe2 C23 . . 68.9(3) ?
C21 Fe2 C24 . . 69.1(3) ?
C21 Fe2 C25 . . 41.6(3) ?
C21 Fe2 C26 . . 107.9(4) ?
C21 Fe2 C27 . . 117.9(4) ?
C21 Fe2 C28 . . 151.5(4) ?
C21 Fe2 C29 . . 165.3(4) ?
C21 Fe2 C30 . . 128.0(4) ?
C22 Fe2 C23 . . 39.8(3) ?
C22 Fe2 C24 . . 68.0(3) ?
C22 Fe2 C27 . . 112.1(4) ?
C22 Fe2 C28 . . 120.6(3) ?
C22 Fe2 C29 . . 151.8(4) ?
C24 Fe2 C23 . . 40.6(3) ?
C24 Fe2 C27 . . 170.2(4) ?
C24 Fe2 C28 . . 131.7(4) ?
C24 Fe2 C29 . . 107.7(4) ?
C25 Fe2 C22 . . 69.2(3) ?
C25 Fe2 C23 . . 68.7(3) ?
C25 Fe2 C24 . . 40.7(3) ?
C25 Fe2 C26 . . 115.3(4) ?
C25 Fe2 C27 . . 149.1(4) ?
C25 Fe2 C28 . . 166.9(4) ?
C25 Fe2 C29 . . 126.8(4) ?
C25 Fe2 C30 . . 105.7(4) ?
C26 Fe2 C22 . . 132.1(4) ?
C26 Fe2 C23 . . 170.5(5) ?
C26 Fe2 C24 . . 147.7(4) ?
C26 Fe2 C27 . . 39.5(4) ?
C26 Fe2 C28 . . 65.9(4) ?
C26 Fe2 C29 . . 66.7(5) ?
C27 Fe2 C23 . . 133.3(4) ?
C28 Fe2 C23 . . 112.4(3) ?
C28 Fe2 C27 . . 39.2(4) ?
C29 Fe2 C23 . . 118.6(4) ?
C29 Fe2 C27 . . 67.4(5) ?
C29 Fe2 C28 . . 40.5(4) ?
C30 Fe2 C22 . . 168.6(4) ?
C30 Fe2 C23 . . 149.1(5) ?
C30 Fe2 C24 . . 115.2(4) ?
C30 Fe2 C26 . . 39.9(4) ?
C30 Fe2 C27 . . 66.8(4) ?
C30 Fe2 C28 . . 66.3(4) ?
C30 Fe2 C29 . . 39.2(4) ?
C11 N1 H1 . . 115.7 ?
C12 N1 H1 . . 115.7 ?
C12 N1 C11 . . 128.6(5) ?
C12 N2 H2 . . 117.6 ?
C12 N2 C13 . . 124.8(5) ?
C13 N2 H2 . . 117.6 ?
C17 N3 H3 . . 116.7 ?
C19 N3 H3 . . 116.7 ?
C19 N3 C17 . . 126.6(5) ?
C19 N4 H4 . . 115.9 ?
C19 N4 C20 . . 128.1(5) ?
C20 N4 H4 . . 115.9 ?
C2 C1 Fe1 . . 69.0(3) ?
C2 C1 C11 . . 129.2(5) ?
C5 C1 Fe1 . . 70.3(3) ?
C5 C1 C2 . . 107.4(5) ?
C5 C1 C11 . . 123.3(6) ?
C11 C1 Fe1 . . 124.7(4) ?
Fe1 C2 H2A . . 125.5 ?
C1 C2 Fe1 . . 69.6(3) ?
C1 C2 H2A . . 126.3 ?
C3 C2 Fe1 . . 70.2(4) ?
C3 C2 C1 . . 107.3(6) ?
C3 C2 H2A . . 126.3 ?
Fe1 C3 H3A . . 126.8 ?
C2 C3 Fe1 . . 69.2(4) ?
C2 C3 H3A . . 125.5 ?
C4 C3 Fe1 . . 70.1(4) ?
C4 C3 C2 . . 109.0(6) ?
C4 C3 H3A . . 125.5 ?
Fe1 C4 H4A . . 125.8 ?
C3 C4 Fe1 . . 69.7(4) ?
C3 C4 H4A . . 126.0 ?
C3 C4 C5 . . 108.0(6) ?
C5 C4 Fe1 . . 70.0(4) ?
C5 C4 H4A . . 126.0 ?
Fe1 C5 H5 . . 127.1 ?
C1 C5 Fe1 . . 69.1(3) ?
C1 C5 H5 . . 125.8 ?
C4 C5 Fe1 . . 69.6(4) ?
C4 C5 C1 . . 108.3(6) ?
C4 C5 H5 . . 125.8 ?
Fe1 C6 H6 . . 126.4 ?
C7 C6 Fe1 . . 69.3(4) ?
C7 C6 H6 . . 126.1 ?
C10 C6 Fe1 . . 69.8(4) ?
C10 C6 H6 . . 126.1 ?
C10 C6 C7 . . 107.9(8) ?
Fe1 C7 H7 . . 124.9 ?
C6 C7 Fe1 . . 70.3(4) ?
C6 C7 H7 . . 126.6 ?
C8 C7 Fe1 . . 69.8(5) ?
C8 C7 C6 . . 106.7(8) ?
C8 C7 H7 . . 126.6 ?
Fe1 C8 H8 . . 125.9 ?
C7 C8 Fe1 . . 69.8(4) ?
C7 C8 H8 . . 125.8 ?
C9 C8 Fe1 . . 70.1(5) ?
C9 C8 C7 . . 108.5(8) ?
C9 C8 H8 . . 125.8 ?
Fe1 C9 H9 . . 125.1 ?
C8 C9 Fe1 . . 70.3(5) ?
C8 C9 H9 . . 125.9 ?
C8 C9 C10 . . 108.1(9) ?
C10 C9 Fe1 . . 70.2(5) ?
C10 C9 H9 . . 125.9 ?
Fe1 C10 H10 . . 125.3 ?
C6 C10 Fe1 . . 70.7(4) ?
C6 C10 C9 . . 108.8(9) ?
C6 C10 H10 . . 125.6 ?
C9 C10 Fe1 . . 69.9(5) ?
C9 C10 H10 . . 125.6 ?
N1 C11 C1 . . 116.3(5) ?
O1 C11 N1 . . 121.0(5) ?
O1 C11 C1 . . 122.7(5) ?
N1 C12 S1 . . 117.2(4) ?
N2 C12 N1 . . 118.4(5) ?
N2 C12 S1 . . 124.4(4) ?
C14 C13 N2 . . 119.1(5) ?
C14 C13 C18 . . 121.0(5) ?
C18 C13 N2 . . 119.8(5) ?
C13 C14 H14 . . 120.4 ?
C13 C14 C15 . . 119.3(6) ?
C15 C14 H14 . . 120.4 ?
C14 C15 H15 . . 120.1 ?
C16 C15 C14 . . 119.8(6) ?
C16 C15 H15 . . 120.1 ?
C15 C16 H16 . . 119.8 ?
C17 C16 C15 . . 120.4(6) ?
C17 C16 H16 . . 119.8 ?
C16 C17 N3 . . 119.1(5) ?
C16 C17 C18 . . 120.2(5) ?
C18 C17 N3 . . 120.4(5) ?
C13 C18 C17 . . 119.2(5) ?
C13 C18 H18 . . 120.4 ?
C17 C18 H18 . . 120.4 ?
N3 C19 N4 . . 116.0(5) ?
N3 C19 S2 . . 123.9(5) ?
N4 C19 S2 . . 120.1(5) ?
N4 C20 C21 . . 118.0(6) ?
O2 C20 N4 . . 120.6(6) ?
O2 C20 C21 . . 121.4(6) ?
C20 C21 Fe2 . . 122.0(4) ?
C22 C21 Fe2 . . 70.6(4) ?
C22 C21 C20 . . 121.7(6) ?
C25 C21 Fe2 . . 69.8(4) ?
C25 C21 C20 . . 131.1(6) ?
C25 C21 C22 . . 107.2(6) ?
Fe2 C22 H22 . . 127.3 ?
C21 C22 Fe2 . . 67.8(4) ?
C21 C22 H22 . . 125.8 ?
C23 C22 Fe2 . . 70.8(4) ?
C23 C22 C21 . . 108.5(6) ?
C23 C22 H22 . . 125.8 ?
Fe2 C23 H23 . . 127.0 ?
C22 C23 Fe2 . . 69.4(4) ?
C22 C23 H23 . . 125.9 ?
C22 C23 C24 . . 108.2(6) ?
C24 C23 Fe2 . . 69.2(4) ?
C24 C23 H23 . . 125.9 ?
Fe2 C24 H24 . . 126.9 ?
C23 C24 Fe2 . . 70.2(4) ?
C23 C24 H24 . . 125.8 ?
C25 C24 Fe2 . . 68.7(4) ?
C25 C24 C23 . . 108.4(7) ?
C25 C24 H24 . . 125.8 ?
Fe2 C25 H25 . . 126.2 ?
C21 C25 Fe2 . . 68.6(4) ?
C21 C25 H25 . . 126.1 ?
C24 C25 Fe2 . . 70.7(4) ?
C24 C25 C21 . . 107.8(6) ?
C24 C25 H25 . . 126.1 ?
Fe2 C26 H26 . . 125.2 ?
C27 C26 Fe2 . . 71.1(5) ?
C27 C26 H26 . . 125.8 ?
C27 C26 C30 . . 108.4(10) ?
C30 C26 Fe2 . . 69.5(6) ?
C30 C26 H26 . . 125.8 ?
Fe2 C27 H27 . . 125.5 ?
C26 C27 Fe2 . . 69.4(6) ?
C26 C27 H27 . . 126.4 ?
C28 C27 Fe2 . . 70.2(6) ?
C28 C27 C26 . . 107.2(10) ?
C28 C27 H27 . . 126.4 ?
Fe2 C28 H28 . . 125.8 ?
C27 C28 Fe2 . . 70.6(5) ?
C27 C28 H28 . . 125.5 ?
C27 C28 C29 . . 109.0(10) ?
C29 C28 Fe2 . . 69.7(5) ?
C29 C28 H28 . . 125.5 ?
Fe2 C29 H29 . . 125.5 ?
C28 C29 Fe2 . . 69.8(5) ?
C28 C29 H29 . . 127.0 ?
C30 C29 Fe2 . . 69.3(5) ?
C30 C29 C28 . . 106.0(10) ?
C30 C29 H29 . . 127.0 ?
Fe2 C30 H30 . . 124.3 ?
C26 C30 Fe2 . . 70.6(5) ?
C26 C30 H30 . . 125.2 ?
C29 C30 Fe2 . . 71.5(6) ?
C29 C30 C26 . . 109.5(10) ?
C29 C30 H30 . . 125.2 ?

loop_
_geom_bond_atom_site_label_1
_geom_bond_atom_site_label_2
_geom_bond_site_symmetry_2
_geom_bond_distance
_geom_bond_publ_flag
Fe1 C1 . 2.030(6) ?
Fe1 C2 . 2.022(6) ?
Fe1 C3 . 2.034(7) ?
Fe1 C4 . 2.039(7) ?
Fe1 C5 . 2.045(6) ?
Fe1 C6 . 2.040(7) ?
Fe1 C7 . 2.027(7) ?
Fe1 C8 . 2.027(8) ?
Fe1 C9 . 2.024(8) ?
Fe1 C10 . 2.028(7) ?
Fe2 C21 . 1.997(6) ?
Fe2 C22 . 2.035(7) ?
Fe2 C23 . 2.052(7) ?
Fe2 C24 . 2.039(7) ?
Fe2 C25 . 2.013(7) ?
Fe2 C26 . 2.028(9) ?
Fe2 C27 . 2.048(9) ?
Fe2 C28 . 2.044(8) ?
Fe2 C29 . 2.042(9) ?
Fe2 C30 . 2.014(9) ?
N1 H1 . 0.8700 ?
N1 C11 . 1.392(7) ?
N1 C12 . 1.373(7) ?
N2 H2 . 0.8700 ?
N2 C12 . 1.315(7) ?
N2 C13 . 1.439(7) ?
N3 H3 . 0.8700 ?
N3 C17 . 1.423(7) ?
N3 C19 . 1.334(8) ?
N4 H4 . 0.8700 ?
N4 C19 . 1.383(8) ?
N4 C20 . 1.392(8) ?
O1 C11 . 1.219(7) ?
O2 C20 . 1.229(7) ?
S1 C12 . 1.690(5) ?
S2 C19 . 1.658(6) ?
C1 C2 . 1.430(8) ?
C1 C5 . 1.415(8) ?
C1 C11 . 1.470(8) ?
C2 H2A . 0.9400 ?
C2 C3 . 1.408(9) ?
C3 H3A . 0.9400 ?
C3 C4 . 1.402(10) ?
C4 H4A . 0.9400 ?
C4 C5 . 1.410(9) ?
C5 H5 . 0.9400 ?
C6 H6 . 0.9400 ?
C6 C7 . 1.405(11) ?
C6 C10 . 1.373(11) ?
C7 H7 . 0.9400 ?
C7 C8 . 1.401(13) ?
C8 H8 . 0.9400 ?
C8 C9 . 1.372(14) ?
C9 H9 . 0.9400 ?
C9 C10 . 1.383(13) ?
C10 H10 . 0.9400 ?
C13 C14 . 1.367(8) ?
C13 C18 . 1.376(8) ?
C14 H14 . 0.9400 ?
C14 C15 . 1.384(9) ?
C15 H15 . 0.9400 ?
C15 C16 . 1.380(9) ?
C16 H16 . 0.9400 ?
C16 C17 . 1.359(9) ?
C17 C18 . 1.381(7) ?
C18 H18 . 0.9400 ?
C20 C21 . 1.465(9) ?
C21 C22 . 1.431(8) ?
C21 C25 . 1.424(9) ?
C22 H22 . 0.9400 ?
C22 C23 . 1.391(10) ?
C23 H23 . 0.9400 ?
C23 C24 . 1.420(9) ?
C24 H24 . 0.9400 ?
C24 C25 . 1.408(9) ?
C25 H25 . 0.9400 ?
C26 H26 . 0.9400 ?
C26 C27 . 1.378(14) ?
C26 C30 . 1.378(15) ?
C27 H27 . 0.9400 ?
C27 C28 . 1.372(14) ?
C28 H28 . 0.9400 ?
C28 C29 . 1.415(14) ?
C29 H29 . 0.9400 ?
C29 C30 . 1.363(14) ?
C30 H30 . 0.9400 ?

loop_
_geom_hbond_atom_site_label_D
_geom_hbond_atom_site_label_H
_geom_hbond_atom_site_label_A
_geom_hbond_site_symmetry_A
_geom_hbond_distance_DH
_geom_hbond_distance_HA
_geom_hbond_distance_DA
_geom_hbond_angle_DHA
_geom_hbond_publ_flag
N1 H1 S1 3_676 0.87 2.75 3.508(5) 145.8 yes
N2 H2 O1 3_675 0.87 2.36 3.046(6) 136.1 yes
N2 H2 O1 . 0.87 2.01 2.678(6) 132.4 yes
N3 H3 O2 . 0.87 1.91 2.612(7) 136.8 yes
N4 H4 S1 1_655 0.87 2.81 3.630(5) 157.8 yes
C2 H2A S1 3_676 0.94 2.72 3.538(7) 146.0 yes
C25 H25 S1 1_655 0.94 2.73 3.648(7) 166.7 yes

loop_
_geom_torsion_atom_site_label_1
_geom_torsion_atom_site_label_2
_geom_torsion_atom_site_label_3
_geom_torsion_atom_site_label_4
_geom_torsion_site_symmetry_1
_geom_torsion_site_symmetry_2
_geom_torsion_site_symmetry_3
_geom_torsion_site_symmetry_4
_geom_torsion
_geom_torsion_publ_flag
Fe1 C1 C2 C3 . . . . -60.3(4) ?
Fe1 C1 C5 C4 . . . . 58.7(5) ?
Fe1 C1 C11 N1 . . . . -82.4(6) ?
Fe1 C1 C11 O1 . . . . 97.5(6) ?
Fe1 C2 C3 C4 . . . . -58.9(5) ?
Fe1 C3 C4 C5 . . . . -59.8(5) ?
Fe1 C4 C5 C1 . . . . -58.4(4) ?
Fe1 C6 C7 C8 . . . . 60.6(5) ?
Fe1 C6 C10 C9 . . . . -59.8(6) ?
Fe1 C7 C8 C9 . . . . 59.6(6) ?
Fe1 C8 C9 C10 . . . . 60.3(6) ?
Fe1 C9 C10 C6 . . . . 60.3(6) ?
Fe2 C21 C22 C23 . . . . 59.2(5) ?
Fe2 C21 C25 C24 . . . . -60.1(5) ?
Fe2 C22 C23 C24 . . . . 58.5(5) ?
Fe2 C23 C24 C25 . . . . 58.2(5) ?
Fe2 C24 C25 C21 . . . . 58.7(5) ?
Fe2 C26 C27 C28 . . . . -60.4(6) ?
Fe2 C26 C30 C29 . . . . 61.2(8) ?
Fe2 C27 C28 C29 . . . . -59.3(7) ?
Fe2 C28 C29 C30 . . . . -60.1(7) ?
Fe2 C29 C30 C26 . . . . -60.6(7) ?
N2 C13 C14 C15 . . . . -178.6(5) ?
N2 C13 C18 C17 . . . . 178.7(5) ?
N3 C17 C18 C13 . . . . -174.3(5) ?
N4 C20 C21 Fe2 . . . . -88.7(6) ?
N4 C20 C21 C22 . . . . -174.5(6) ?
N4 C20 C21 C25 . . . . 1.5(10) ?
O2 C20 C21 Fe2 . . . . 90.3(7) ?
O2 C20 C21 C22 . . . . 4.5(10) ?
O2 C20 C21 C25 . . . . -179.5(7) ?
C1 C2 C3 Fe1 . . . . 60.0(4) ?
C1 C2 C3 C4 . . . . 1.0(7) ?
C2 C1 C5 Fe1 . . . . -59.3(4) ?
C2 C1 C5 C4 . . . . -0.6(7) ?
C2 C1 C11 N1 . . . . 7.8(9) ?
C2 C1 C11 O1 . . . . -172.3(6) ?
C2 C3 C4 Fe1 . . . . 58.4(5) ?
C2 C3 C4 C5 . . . . -1.4(8) ?
C3 C4 C5 Fe1 . . . . 59.6(5) ?
C3 C4 C5 C1 . . . . 1.2(8) ?
C5 C1 C2 Fe1 . . . . 60.1(4) ?
C5 C1 C2 C3 . . . . -0.3(7) ?
C5 C1 C11 N1 . . . . -170.4(5) ?
C5 C1 C11 O1 . . . . 9.6(9) ?
C6 C7 C8 Fe1 . . . . -60.9(5) ?
C6 C7 C8 C9 . . . . -1.3(10) ?
C7 C6 C10 Fe1 . . . . 59.0(5) ?
C7 C6 C10 C9 . . . . -0.8(9) ?
C7 C8 C9 Fe1 . . . . -59.4(6) ?
C7 C8 C9 C10 . . . . 0.8(10) ?
C8 C9 C10 Fe1 . . . . -60.4(6) ?
C8 C9 C10 C6 . . . . -0.1(10) ?
C10 C6 C7 Fe1 . . . . -59.4(5) ?
C10 C6 C7 C8 . . . . 1.3(9) ?
C11 N1 C12 N2 . . . . 9.5(8) ?
C11 N1 C12 S1 . . . . -168.1(4) ?
C11 C1 C2 Fe1 . . . . -118.3(6) ?
C11 C1 C2 C3 . . . . -178.6(6) ?
C11 C1 C5 Fe1 . . . . 119.2(5) ?
C11 C1 C5 C4 . . . . 177.9(5) ?
C12 N1 C11 O1 . . . . -8.6(9) ?
C12 N1 C11 C1 . . . . 171.3(5) ?
C12 N2 C13 C14 . . . . 117.7(6) yes
C12 N2 C13 C18 . . . . -61.9(7) yes
C13 N2 C12 N1 . . . . -175.2(5) ?
C13 N2 C12 S1 . . . . 2.2(8) ?
C13 C14 C15 C16 . . . . 0.2(10) ?
C14 C13 C18 C17 . . . . -0.8(8) ?
C14 C15 C16 C17 . . . . -1.3(10) ?
C15 C16 C17 N3 . . . . 175.5(6) ?
C15 C16 C17 C18 . . . . 1.4(9) ?
C16 C17 C18 C13 . . . . -0.3(8) ?
C17 N3 C19 N4 . . . . 168.8(5) ?
C17 N3 C19 S2 . . . . -11.4(9) ?
C18 C13 C14 C15 . . . . 0.9(9) ?
C19 N3 C17 C16 . . . . 126.9(7) yes
C19 N3 C17 C18 . . . . -59.0(9) yes
C19 N4 C20 O2 . . . . 8.9(10) ?
C19 N4 C20 C21 . . . . -172.1(6) ?
C20 N4 C19 N3 . . . . 1.7(9) ?
C20 N4 C19 S2 . . . . -178.1(5) ?
C20 C21 C22 Fe2 . . . . 116.3(6) ?
C20 C21 C22 C23 . . . . 175.5(6) ?
C20 C21 C25 Fe2 . . . . -115.3(7) ?
C20 C21 C25 C24 . . . . -175.4(7) ?
C21 C22 C23 Fe2 . . . . -57.4(4) ?
C21 C22 C23 C24 . . . . 1.1(8) ?
C22 C21 C25 Fe2 . . . . 61.1(4) ?
C22 C21 C25 C24 . . . . 1.1(8) ?
C22 C23 C24 Fe2 . . . . -58.7(5) ?
C22 C23 C24 C25 . . . . -0.5(8) ?
C23 C24 C25 Fe2 . . . . -59.1(5) ?
C23 C24 C25 C21 . . . . -0.4(8) ?
C25 C21 C22 Fe2 . . . . -60.6(5) ?
C25 C21 C22 C23 . . . . -1.3(8) ?
C26 C27 C28 Fe2 . . . . 59.9(6) ?
C26 C27 C28 C29 . . . . 0.5(11) ?
C27 C26 C30 Fe2 . . . . -60.7(7) ?
C27 C26 C30 C29 . . . . 0.4(12) ?
C27 C28 C29 Fe2 . . . . 59.9(7) ?
C27 C28 C29 C30 . . . . -0.3(11) ?
C28 C29 C30 Fe2 . . . . 60.5(7) ?
C28 C29 C30 C26 . . . . -0.1(12) ?
C30 C26 C27 Fe2 . . . . 59.8(7) ?
C30 C26 C27 C28 . . . . -0.6(11) ?

_cod_database_fobs_code 2312740
